data_2105174
loop_
_publ_author_name
'Siegler, Maxime A.'
'Parkin, Sean'
'Brock, Carolyn Pratt'

_publ_section_title
;
 [Ni(MeCN)(H~2~O)~2~(NO~3~)~2~]&#x00B7;(15-crown-5)&#x00B7;MeCN: detailed
 study of a four-phase sequence that includes an intermediate modulated
 phase
;
_journal_issue 4
_journal_name_full 'Acta Crystallographica Section B'
_journal_page_first 389
_journal_page_last 400
_journal_paper_doi 10.1107/S0108768112018319
_journal_volume 68
_journal_year 2012
_chemical_formula_moiety 'C10 H20 O5, C2 H7 N3 Ni O8, C2 H3 N'
_chemical_formula_sum 'C14 H30 N4 Ni O13'
_chemical_formula_weight 521.13
_chemical_name_systematic
;
acetonitrilediaqual-\k^1^O-nitrato-\k^2^O-nitratonickel(II) (15-crown-5)
acetonitrile solvate
;
_space_group_IT_number 2
_symmetry_cell_setting triclinic
_symmetry_space_group_name_Hall '-P 1'
_symmetry_space_group_name_H-M 'P -1'
_atom_sites_solution_hydrogens geom
_atom_sites_solution_primary direct
_atom_sites_solution_secondary difmap
_audit_creation_method 'SHELXL-97 and C P Brock'
_cell_angle_alpha 90.0630(10)
_cell_angle_beta 105.4630(10)
_cell_angle_gamma 90.0360(10)
_cell_formula_units_Z 4
_cell_length_a 12.14190(10)
_cell_length_b 12.1359(2)
_cell_length_c 16.0351(2)
_cell_measurement_reflns_used 10054
_cell_measurement_temperature 90(2)
_cell_measurement_theta_max 27.48
_cell_measurement_theta_min 1.00
_cell_volume 2277.29(5)
_computing_cell_refinement 'DENZO-SMN (Nonius, 1999)'
_computing_data_collection 'COLLECT (Nonius, 1999)'
_computing_data_reduction 'DENZO-SMN (Nonius, 1999)'
_computing_molecular_graphics 'Mercury (Macrae et al., 2008)'
_computing_publication_material 'SHELX-97 and local procedures'
_computing_structure_refinement 'SHELXL-97 (Sheldrick, 2008)'
_computing_structure_solution 'SHELXS-97 (Sheldrick, 2008)'
_diffrn_ambient_temperature 90(2)
_diffrn_detector_area_resol_mean 18
_diffrn_measured_fraction_theta_full 0.995
_diffrn_measured_fraction_theta_max 0.995
_diffrn_measurement_device_type 'Nonius KappaCCD diffractometer'
_diffrn_measurement_method '\w scans at fixed \c = 55\%'
_diffrn_radiation_monochromator graphite
_diffrn_radiation_source 'fine-focus sealed tube'
_diffrn_radiation_type MoK\a
_diffrn_radiation_wavelength 0.71073
_diffrn_reflns_av_R_equivalents 0.0411
_diffrn_reflns_av_sigmaI/netI 0.0632
_diffrn_reflns_limit_h_max 15
_diffrn_reflns_limit_h_min -15
_diffrn_reflns_limit_k_max 15
_diffrn_reflns_limit_k_min -15
_diffrn_reflns_limit_l_max 20
_diffrn_reflns_limit_l_min -20
_diffrn_reflns_number 19537
_diffrn_reflns_theta_full 27.50
_diffrn_reflns_theta_max 27.50
_diffrn_reflns_theta_min 1.32
_diffrn_standards_decay_% <2
_exptl_absorpt_coefficient_mu 0.922
_exptl_absorpt_correction_T_max 0.9134
_exptl_absorpt_correction_T_min 0.8022
_exptl_absorpt_correction_type multi-scan
_exptl_absorpt_process_details 'Scalepack (Otwinowski & Minor, 2006)'
_exptl_crystal_colour 'pale green'
_exptl_crystal_density_diffrn 1.520
_exptl_crystal_density_method 'not measured'
_exptl_crystal_description parallelepiped
_exptl_crystal_F_000 1096
_exptl_crystal_size_max 0.25
_exptl_crystal_size_mid 0.15
_exptl_crystal_size_min 0.10
_refine_diff_density_max 0.651
_refine_diff_density_min -0.480
_refine_ls_extinction_method none
_refine_ls_goodness_of_fit_ref 1.040
_refine_ls_hydrogen_treatment mixed
_refine_ls_matrix_type full
_refine_ls_number_parameters 606
_refine_ls_number_reflns 10425
_refine_ls_number_restraints 12
_refine_ls_restrained_S_all 1.039
_refine_ls_R_factor_all 0.0627
_refine_ls_R_factor_gt 0.0385
_refine_ls_shift/su_max 0.001
_refine_ls_shift/su_mean 0.000
_refine_ls_structure_factor_coef Fsqd
_refine_ls_weighting_details 'calc w=1/[\s^2^(Fo^2^)+(0.0395P)^2^+0.0000P] where P=(Fo^2^+2Fc^2^)/3'
_refine_ls_weighting_scheme calc
_refine_ls_wR_factor_gt 0.0790
_refine_ls_wR_factor_ref 0.0878
_reflns_number_gt 8082
_reflns_number_total 10425
_reflns_threshold_expression >2\s(I)
_cod_data_source_file hw5021.cif
_cod_data_source_block 090K_IV_1
_cod_database_code 2105174
_cod_database_fobs_code 2105174

loop_
_symmetry_equiv_pos_as_xyz
'x, y, z'
'-x, -y, -z'

loop_
_atom_site_type_symbol
_atom_site_label
_atom_site_fract_x
_atom_site_fract_y
_atom_site_fract_z
_atom_site_U_iso_or_equiv
_atom_site_adp_type
_atom_site_calc_flag
_atom_site_refinement_flags
_atom_site_occupancy
_atom_site_symmetry_multiplicity
C C1_1 0.0598(3) 0.1547(3) 0.3048(2) 0.0221(8) Uani d . 1 1
H H1A_1 0.0614 0.1683 0.2443 0.027 Uiso calc R 1 1
H H1B_1 -0.0200 0.1389 0.3054 0.027 Uiso calc R 1 1
C C2_1 0.1352(3) 0.0597(3) 0.3414(2) 0.0227(9) Uani d . 1 1
H H2A_1 0.1346 0.0469 0.4023 0.027 Uiso calc R 1 1
H H2B_1 0.1076 -0.0080 0.3078 0.027 Uiso calc R 1 1
C C3_1 0.3319(3) 0.0046(3) 0.3745(2) 0.0225(8) Uani d . 1 1
H H3A_1 0.3220 -0.0612 0.3367 0.027 Uiso calc R 1 1
H H3B_1 0.3227 -0.0181 0.4315 0.027 Uiso calc R 1 1
C C4_1 0.4484(3) 0.0530(3) 0.3850(2) 0.0195(8) Uani d . 1 1
H H4A_1 0.5068 -0.0059 0.3992 0.023 Uiso calc R 1 1
H H4B_1 0.4527 0.0884 0.3303 0.023 Uiso calc R 1 1
C C5_1 0.5705(2) 0.1977(3) 0.46285(19) 0.0206(8) Uani d . 1 1
H H5A_1 0.6281 0.1537 0.4439 0.025 Uiso calc R 1 1
H H5B_1 0.6027 0.2161 0.5247 0.025 Uiso calc R 1 1
C C6_1 0.5481(2) 0.3022(3) 0.41132(19) 0.0182(7) Uani d . 1 1
H H6A_1 0.6194 0.3457 0.4203 0.022 Uiso calc R 1 1
H H6B_1 0.5191 0.2853 0.3489 0.022 Uiso calc R 1 1
C C7_1 0.4346(3) 0.4648(3) 0.3963(2) 0.0200(8) Uani d . 1 1
H H7A_1 0.4280 0.4557 0.3338 0.024 Uiso calc R 1 1
H H7B_1 0.4935 0.5214 0.4199 0.024 Uiso calc R 1 1
C C8_1 0.3221(3) 0.4990(3) 0.4098(2) 0.0229(8) Uani d . 1 1
H H8A_1 0.3207 0.4837 0.4701 0.028 Uiso calc R 1 1
H H8B_1 0.3102 0.5790 0.3990 0.028 Uiso calc R 1 1
C C9_1 0.1248(3) 0.4424(3) 0.3680(2) 0.0204(8) Uani d . 1 1
H H9A_1 0.0878 0.5142 0.3491 0.025 Uiso calc R 1 1
H H9B_1 0.1330 0.4340 0.4308 0.025 Uiso calc R 1 1
C C10_1 0.0547(3) 0.3513(3) 0.3194(2) 0.0227(8) Uani d . 1 1
H H10A_1 -0.0254 0.3583 0.3224 0.027 Uiso calc R 1 1
H H10B_1 0.0556 0.3537 0.2579 0.027 Uiso calc R 1 1
O O1_1 0.10222(15) 0.24974(19) 0.35772(13) 0.0188(5) Uani d . 1 1
O O2_1 0.24847(18) 0.08542(18) 0.33692(14) 0.0185(5) Uani d . 1 1
O O3_1 0.46977(18) 0.13318(18) 0.45344(14) 0.0199(5) Uani d . 1 1
O O4_1 0.46495(18) 0.36268(18) 0.44058(14) 0.0190(5) Uani d . 1 1
O O5_1 0.23416(18) 0.4379(2) 0.35083(15) 0.0218(6) Uani d . 1 1
Ni Ni1_1 0.30369(3) 0.26566(3) 0.13583(3) 0.01554(10) Uani d . 1 1
O O6_1 0.30520(17) 0.2684(2) 0.26259(13) 0.0163(5) Uani d D 1 1
H H6C_1 0.288(3) 0.2083(15) 0.282(2) 0.024 Uiso d D 1 1
H H6D_1 0.270(2) 0.3150(18) 0.2845(19) 0.024 Uiso d D 1 1
O O7_1 0.29220(16) 0.2615(2) 0.00794(12) 0.0259(6) Uani d D 1 1
H H7C_1 0.3472(17) 0.271(3) -0.0109(18) 0.039 Uiso d D 1 1
H H7D_1 0.2340(16) 0.255(3) -0.0332(15) 0.039 Uiso d D 1 1
N N1_1 0.2202(2) 0.0416(3) 0.13942(17) 0.0233(7) Uani d . 1 1
O O8_1 0.31044(18) 0.09800(17) 0.14647(13) 0.0235(5) Uani d . 1 1
O O9_1 0.12457(17) 0.0867(2) 0.11396(14) 0.0340(6) Uani d . 1 1
O O10_1 0.22595(18) -0.05759(18) 0.15790(14) 0.0298(6) Uani d . 1 1
N N2_1 0.1857(2) 0.4369(3) 0.11817(19) 0.0251(7) Uani d . 1 1
O O11_1 0.29474(19) 0.43917(18) 0.13728(16) 0.0214(5) Uani d . 1 1
O O12_1 0.13967(18) 0.3418(2) 0.10732(15) 0.0244(6) Uani d . 1 1
O O13_1 0.1295(2) 0.5216(2) 0.11256(17) 0.0454(7) Uani d . 1 1
C C11_1 0.6924(2) 0.2425(3) 0.25528(19) 0.0259(8) Uani d . 1 1
H H11A_1 0.7130 0.3070 0.2931 0.039 Uiso calc R 1 1
H H11B_1 0.7410 0.2396 0.2154 0.039 Uiso calc R 1 1
H H11C_1 0.7033 0.1754 0.2905 0.039 Uiso calc R 1 1
C C12_1 0.5729(2) 0.2507(3) 0.20594(18) 0.0178(7) Uani d . 1 1
N N3_1 0.47936(19) 0.2577(3) 0.16897(15) 0.0209(6) Uani d . 1 1
C C13_1 -0.0699(2) 0.2318(3) -0.0140(2) 0.0285(8) Uani d . 1 1
H H13A_1 0.0069 0.2003 0.0066 0.043 Uiso calc R 1 1
H H13B_1 -0.0659 0.3006 -0.0451 0.043 Uiso calc R 1 1
H H13C_1 -0.1198 0.1794 -0.0531 0.043 Uiso calc R 1 1
C C14_1 -0.1152(2) 0.2540(3) 0.0589(2) 0.0219(8) Uani d . 1 1
N N4_1 -0.1524(2) 0.2707(3) 0.11562(18) 0.0313(7) Uani d . 1 1
C C1_2 0.0651(3) 0.3381(3) 0.8083(2) 0.0205(8) Uani d . 1 1
H H1A_2 -0.0156 0.3535 0.8062 0.025 Uiso calc R 1 1
H H1B_2 0.0706 0.3257 0.7485 0.025 Uiso calc R 1 1
C C2_2 0.1391(3) 0.4328(3) 0.8484(2) 0.0224(9) Uani d . 1 1
H H2A_2 0.1121 0.5016 0.8163 0.027 Uiso calc R 1 1
H H2B_2 0.1372 0.4428 0.9093 0.027 Uiso calc R 1 1
C C3_2 0.3377(3) 0.4859(3) 0.8851(2) 0.0237(8) Uani d . 1 1
H H3A_2 0.3302 0.5035 0.9436 0.028 Uiso calc R 1 1
H H3B_2 0.3276 0.5548 0.8508 0.028 Uiso calc R 1 1
C C4_2 0.4540(3) 0.4379(3) 0.8914(2) 0.0209(8) Uani d . 1 1
H H4A_2 0.4555 0.4032 0.8358 0.025 Uiso calc R 1 1
H H4B_2 0.5129 0.4964 0.9051 0.025 Uiso calc R 1 1
C C5_2 0.5758(2) 0.2928(3) 0.9633(2) 0.0204(8) Uani d . 1 1
H H5A_2 0.6105 0.2712 1.0241 0.024 Uiso calc R 1 1
H H5B_2 0.6323 0.3380 0.9440 0.024 Uiso calc R 1 1
C C6_2 0.5496(2) 0.1904(3) 0.90797(19) 0.0201(8) Uani d . 1 1
H H6A_2 0.5186 0.2107 0.8464 0.024 Uiso calc R 1 1
H H6B_2 0.6199 0.1465 0.9138 0.024 Uiso calc R 1 1
C C7_2 0.4371(3) 0.0272(3) 0.8917(2) 0.0205(8) Uani d . 1 1
H H7A_2 0.4961 -0.0294 0.9146 0.025 Uiso calc R 1 1
H H7B_2 0.4304 0.0372 0.8293 0.025 Uiso calc R 1 1
C C8_2 0.3236(3) -0.0085(3) 0.9050(2) 0.0223(8) Uani d . 1 1
H H8A_2 0.3100 -0.0876 0.8906 0.027 Uiso calc R 1 1
H H8B_2 0.3233 0.0025 0.9661 0.027 Uiso calc R 1 1
C C9_2 0.1283(3) 0.0487(3) 0.8684(2) 0.0226(9) Uani d . 1 1
H H9A_2 0.1377 0.0553 0.9315 0.027 Uiso calc R 1 1
H H9B_2 0.0920 -0.0232 0.8486 0.027 Uiso calc R 1 1
C C10_2 0.0553(3) 0.1421(3) 0.8208(2) 0.0188(8) Uani d . 1 1
H H10A_2 0.0542 0.1409 0.7589 0.023 Uiso calc R 1 1
H H10B_2 -0.0242 0.1344 0.8251 0.023 Uiso calc R 1 1
O O1_2 0.10393(16) 0.24351(19) 0.85998(13) 0.0204(5) Uani d . 1 1
O O2_2 0.25295(18) 0.40737(19) 0.84419(15) 0.0196(5) Uani d . 1 1
O O3_2 0.47587(18) 0.35742(18) 0.95878(14) 0.0191(5) Uani d . 1 1
O O4_2 0.46804(19) 0.12858(19) 0.93674(14) 0.0201(6) Uani d . 1 1
O O5_2 0.23660(18) 0.0569(2) 0.84954(15) 0.0197(6) Uani d . 1 1
Ni Ni2_2 0.29643(3) 0.22245(3) 0.63407(3) 0.01550(10) Uani d . 1 1
O O6_2 0.30305(17) 0.2275(2) 0.76135(13) 0.0162(5) Uani d D 1 1
H H6C_2 0.286(3) 0.1749(17) 0.7879(19) 0.024 Uiso d D 1 1
H H6D_2 0.285(3) 0.2846(16) 0.782(2) 0.024 Uiso d D 1 1
O O7_2 0.28627(17) 0.2123(2) 0.50695(13) 0.0237(6) Uani d D 1 1
H H7C_2 0.3432(17) 0.198(3) 0.4862(17) 0.035 Uiso d D 1 1
H H7D_2 0.2327(17) 0.225(3) 0.4631(15) 0.035 Uiso d D 1 1
N N1_2 0.2457(2) 0.4598(3) 0.64231(18) 0.0239(7) Uani d . 1 1
O O8_2 0.34728(17) 0.47054(18) 0.68325(13) 0.0282(5) Uani d . 1 1
O O9_2 0.20904(18) 0.36351(18) 0.61154(13) 0.0259(5) Uani d . 1 1
O O10_2 0.1791(2) 0.5363(2) 0.62925(18) 0.0472(7) Uani d . 1 1
N N2_2 0.1996(2) 0.0370(3) 0.62205(19) 0.0252(7) Uani d . 1 1
O O11_2 0.30857(18) 0.04861(17) 0.64366(15) 0.0200(5) Uani d . 1 1
O O12_2 0.14360(16) 0.12760(19) 0.61005(14) 0.0203(5) Uani d . 1 1
O O13_2 0.1537(2) -0.0522(2) 0.61287(17) 0.0407(7) Uani d . 1 1
C C11_2 0.6789(2) 0.2954(3) 0.7509(2) 0.0231(8) Uani d . 1 1
H H11A_2 0.6840 0.3685 0.7777 0.035 Uiso calc R 1 1
H H11B_2 0.7289 0.2925 0.7121 0.035 Uiso calc R 1 1
H H11C_2 0.7027 0.2393 0.7961 0.035 Uiso calc R 1 1
C C12_2 0.5615(2) 0.2744(3) 0.70172(19) 0.0184(7) Uani d . 1 1
N N3_2 0.4686(2) 0.2571(3) 0.66573(15) 0.0199(6) Uani d . 1 1
C C13_2 -0.0510(2) 0.2728(3) 0.4998(2) 0.0333(9) Uani d . 1 1
H H13A_2 -0.1040 0.3062 0.4491 0.050 Uiso calc R 1 1
H H13B_2 -0.0213 0.2037 0.4826 0.050 Uiso calc R 1 1
H H13C_2 0.0125 0.3235 0.5232 0.050 Uiso calc R 1 1
C C14_2 -0.1110(2) 0.2501(3) 0.5656(2) 0.0242(8) Uani d . 1 1
N N4_2 -0.1585(2) 0.2351(3) 0.61697(19) 0.0325(7) Uani d . 1 1

loop_
_atom_site_aniso_label
_atom_site_aniso_U_11
_atom_site_aniso_U_22
_atom_site_aniso_U_33
_atom_site_aniso_U_12
_atom_site_aniso_U_13
_atom_site_aniso_U_23
C1_1 0.0129(17) 0.029(2) 0.020(2) -0.0001(14) -0.0024(14) -0.0044(16)
C2_1 0.0190(17) 0.028(2) 0.024(2) -0.0084(16) 0.0100(15) -0.0037(17)
C3_1 0.0254(18) 0.0153(19) 0.025(2) 0.0030(14) 0.0041(15) 0.0000(15)
C4_1 0.0196(17) 0.0193(19) 0.0211(19) 0.0089(14) 0.0077(14) -0.0005(15)
C5_1 0.0150(15) 0.031(2) 0.0145(18) 0.0049(15) 0.0026(13) 0.0044(15)
C6_1 0.0147(15) 0.025(2) 0.0166(17) 0.0010(14) 0.0071(13) 0.0014(15)
C7_1 0.0234(18) 0.0214(19) 0.0137(19) -0.0009(15) 0.0025(14) -0.0002(15)
C8_1 0.030(2) 0.0167(19) 0.021(2) 0.0024(15) 0.0054(15) -0.0028(15)
C9_1 0.0193(17) 0.027(2) 0.0175(19) 0.0077(16) 0.0087(14) 0.0011(16)
C10_1 0.0156(18) 0.027(2) 0.024(2) 0.0048(15) 0.0021(15) 0.0015(16)
O1_1 0.0166(10) 0.0230(13) 0.0156(12) 0.0046(11) 0.0021(9) 0.0024(11)
O2_1 0.0174(11) 0.0181(13) 0.0205(13) 0.0017(10) 0.0058(9) 0.0052(10)
O3_1 0.0177(12) 0.0255(13) 0.0181(13) -0.0023(10) 0.0079(9) -0.0015(10)
O4_1 0.0194(12) 0.0209(13) 0.0178(13) 0.0030(10) 0.0069(10) 0.0012(10)
O5_1 0.0176(12) 0.0302(15) 0.0173(13) 0.0019(11) 0.0044(10) -0.0056(11)
Ni1_1 0.01387(18) 0.0210(2) 0.0124(2) -0.00130(19) 0.00467(15) 0.0002(2)
O6_1 0.0191(10) 0.0160(13) 0.0150(12) 0.0007(10) 0.0066(9) 0.0011(10)
O7_1 0.0140(10) 0.0531(17) 0.0107(11) -0.0040(12) 0.0032(8) -0.0007(11)
N1_1 0.0251(15) 0.0299(19) 0.0160(16) -0.0003(14) 0.0074(12) -0.0071(13)
O8_1 0.0247(12) 0.0201(12) 0.0290(12) -0.0048(10) 0.0131(10) -0.0034(10)
O9_1 0.0213(12) 0.0382(15) 0.0396(14) 0.0058(11) 0.0031(10) 0.0033(12)
O10_1 0.0386(14) 0.0153(13) 0.0393(14) -0.0030(11) 0.0172(11) -0.0004(11)
N2_1 0.0232(15) 0.032(2) 0.0199(15) 0.0096(14) 0.0053(12) 0.0018(14)
O11_1 0.0168(11) 0.0238(12) 0.0241(12) -0.0007(11) 0.0061(9) 0.0038(12)
O12_1 0.0197(12) 0.0283(14) 0.0245(13) -0.0020(10) 0.0050(10) -0.0027(11)
O13_1 0.0441(16) 0.0359(16) 0.0514(18) 0.0235(14) 0.0045(13) 0.0005(13)
C11_1 0.0160(13) 0.039(2) 0.0213(17) 0.0039(15) 0.0026(12) 0.0000(16)
C12_1 0.0244(15) 0.0201(17) 0.0132(15) -0.0017(14) 0.0125(12) -0.0002(14)
N3_1 0.0178(12) 0.0313(17) 0.0142(14) 0.0011(13) 0.0052(10) 0.0004(13)
C13_1 0.0262(16) 0.034(2) 0.0258(18) 0.0000(16) 0.0078(14) -0.0028(16)
C14_1 0.0155(14) 0.025(2) 0.0240(19) -0.0022(16) 0.0027(13) 0.0007(17)
N4_1 0.0260(15) 0.040(2) 0.0306(18) -0.0024(15) 0.0124(13) 0.0000(16)
C1_2 0.0142(17) 0.026(2) 0.021(2) 0.0067(14) 0.0056(15) 0.0016(16)
C2_2 0.0160(17) 0.021(2) 0.029(2) 0.0077(15) 0.0029(15) 0.0011(16)
C3_2 0.0223(18) 0.021(2) 0.0264(19) -0.0042(15) 0.0035(15) -0.0035(16)
C4_2 0.0181(17) 0.0222(19) 0.0212(19) -0.0002(15) 0.0031(15) 0.0015(16)
C5_2 0.0098(14) 0.0270(19) 0.0232(19) 0.0001(14) 0.0028(13) 0.0054(16)
C6_2 0.0177(16) 0.024(2) 0.0179(18) 0.0012(14) 0.0040(14) 0.0043(15)
C7_2 0.0185(17) 0.0212(19) 0.021(2) 0.0026(15) 0.0046(14) 0.0000(15)
C8_2 0.0192(18) 0.024(2) 0.020(2) 0.0010(15) -0.0013(14) 0.0045(15)
C9_2 0.0190(17) 0.025(2) 0.024(2) -0.0025(16) 0.0059(15) 0.0033(17)
C10_2 0.0152(17) 0.025(2) 0.0174(19) -0.0071(15) 0.0068(14) -0.0054(15)
O1_2 0.0193(10) 0.0231(14) 0.0165(13) -0.0003(11) 0.0006(9) 0.0007(12)
O2_2 0.0156(11) 0.0199(13) 0.0232(13) 0.0004(10) 0.0051(9) -0.0020(10)
O3_2 0.0175(11) 0.0229(13) 0.0189(13) 0.0015(10) 0.0085(9) 0.0030(10)
O4_2 0.0207(12) 0.0237(14) 0.0184(13) -0.0016(11) 0.0096(10) -0.0033(11)
O5_2 0.0150(11) 0.0244(14) 0.0206(13) 0.0025(10) 0.0063(9) 0.0054(11)
Ni2_2 0.01420(18) 0.0205(2) 0.0119(2) 0.0020(2) 0.00364(15) 0.0005(2)
O6_2 0.0213(10) 0.0162(12) 0.0131(12) 0.0017(11) 0.0077(9) 0.0016(10)
O7_2 0.0167(10) 0.0446(16) 0.0107(11) 0.0068(11) 0.0055(8) -0.0007(11)
N1_2 0.0329(17) 0.0226(17) 0.0166(16) 0.0044(13) 0.0072(13) 0.0015(13)
O8_2 0.0224(11) 0.0269(13) 0.0332(13) -0.0027(10) 0.0039(10) -0.0010(11)
O9_2 0.0289(12) 0.0206(14) 0.0239(12) 0.0000(10) -0.0002(9) -0.0037(9)
O10_2 0.0412(16) 0.0206(15) 0.0707(19) 0.0140(12) -0.0012(13) -0.0030(13)
N2_2 0.0251(16) 0.0305(19) 0.0202(15) 0.0011(14) 0.0063(12) 0.0031(13)
O11_2 0.0165(11) 0.0179(12) 0.0251(13) 0.0053(10) 0.0049(9) 0.0020(11)
O12_2 0.0117(11) 0.0245(13) 0.0234(13) 0.0011(10) 0.0022(9) 0.0025(10)
O13_2 0.0408(15) 0.0259(15) 0.0512(17) -0.0193(13) 0.0053(12) 0.0021(13)
C11_2 0.0162(14) 0.034(2) 0.0193(16) -0.0017(14) 0.0051(12) 0.0017(15)
C12_2 0.0193(15) 0.0223(19) 0.0154(16) -0.0012(14) 0.0078(12) 0.0029(14)
N3_2 0.0224(13) 0.0245(16) 0.0151(14) -0.0005(13) 0.0089(11) 0.0015(13)
C13_2 0.0234(16) 0.043(2) 0.035(2) 0.0019(17) 0.0098(15) 0.0093(18)
C14_2 0.0195(15) 0.024(2) 0.0263(19) 0.0013(16) 0.0020(14) -0.0008(17)
N4_2 0.0279(15) 0.0336(19) 0.0369(19) -0.0002(15) 0.0101(14) -0.0010(16)

loop_
_atom_type_symbol
_atom_type_description
_atom_type_scat_dispersion_real
_atom_type_scat_dispersion_imag
_atom_type_scat_source
C C 0.0033 0.0016 'International Tables Vol C Tables 4.2.6.8 and 6.1.1.4'
H H 0.0000 0.0000 'International Tables Vol C Tables 4.2.6.8 and 6.1.1.4'
O O 0.0106 0.0060 'International Tables Vol C Tables 4.2.6.8 and 6.1.1.4'
N N 0.0061 0.0033 'International Tables Vol C Tables 4.2.6.8 and 6.1.1.4'
Ni Ni 0.3393 1.1124 'International Tables Vol C Tables 4.2.6.8 and 6.1.1.4'

loop_
_geom_angle_atom_site_label_1
_geom_angle_atom_site_label_2
_geom_angle_atom_site_label_3
_geom_angle
_geom_angle_publ_flag
O1_1 C1_1 C2_1 107.5(2) no
O1_1 C1_1 H1A_1 110.2 no
C2_1 C1_1 H1A_1 110.2 no
O1_1 C1_1 H1B_1 110.2 no
C2_1 C1_1 H1B_1 110.2 no
H1A_1 C1_1 H1B_1 108.5 no
O2_1 C2_1 C1_1 108.0(3) no
O2_1 C2_1 H2A_1 110.1 no
C1_1 C2_1 H2A_1 110.1 no
O2_1 C2_1 H2B_1 110.1 no
C1_1 C2_1 H2B_1 110.1 no
H2A_1 C2_1 H2B_1 108.4 no
O2_1 C3_1 C4_1 108.8(3) no
O2_1 C3_1 H3A_1 109.9 no
C4_1 C3_1 H3A_1 109.9 no
O2_1 C3_1 H3B_1 109.9 no
C4_1 C3_1 H3B_1 109.9 no
H3A_1 C3_1 H3B_1 108.3 no
O3_1 C4_1 C3_1 108.8(3) no
O3_1 C4_1 H4A_1 109.9 no
C3_1 C4_1 H4A_1 109.9 no
O3_1 C4_1 H4B_1 109.9 no
C3_1 C4_1 H4B_1 109.9 no
H4A_1 C4_1 H4B_1 108.3 no
O3_1 C5_1 C6_1 112.4(2) no
O3_1 C5_1 H5A_1 109.1 no
C6_1 C5_1 H5A_1 109.1 no
O3_1 C5_1 H5B_1 109.1 no
C6_1 C5_1 H5B_1 109.1 no
H5A_1 C5_1 H5B_1 107.9 no
O4_1 C6_1 C5_1 107.2(2) no
O4_1 C6_1 H6A_1 110.3 no
C5_1 C6_1 H6A_1 110.3 no
O4_1 C6_1 H6B_1 110.3 no
C5_1 C6_1 H6B_1 110.3 no
H6A_1 C6_1 H6B_1 108.5 no
O4_1 C7_1 C8_1 107.1(3) no
O4_1 C7_1 H7A_1 110.3 no
C8_1 C7_1 H7A_1 110.3 no
O4_1 C7_1 H7B_1 110.3 no
C8_1 C7_1 H7B_1 110.3 no
H7A_1 C7_1 H7B_1 108.6 no
O5_1 C8_1 C7_1 108.1(3) no
O5_1 C8_1 H8A_1 110.1 no
C7_1 C8_1 H8A_1 110.1 no
O5_1 C8_1 H8B_1 110.1 no
C7_1 C8_1 H8B_1 110.1 no
H8A_1 C8_1 H8B_1 108.4 no
O5_1 C9_1 C10_1 107.6(3) no
O5_1 C9_1 H9A_1 110.2 no
C10_1 C9_1 H9A_1 110.2 no
O5_1 C9_1 H9B_1 110.2 no
C10_1 C9_1 H9B_1 110.2 no
H9A_1 C9_1 H9B_1 108.5 no
O1_1 C10_1 C9_1 107.9(3) no
O1_1 C10_1 H10A_1 110.1 no
C9_1 C10_1 H10A_1 110.1 no
O1_1 C10_1 H10B_1 110.1 no
C9_1 C10_1 H10B_1 110.1 no
H10A_1 C10_1 H10B_1 108.4 no
C10_1 O1_1 C1_1 113.4(2) no
C3_1 O2_1 C2_1 114.4(2) no
C5_1 O3_1 C4_1 115.3(2) no
C6_1 O4_1 C7_1 113.3(2) no
C9_1 O5_1 C8_1 114.9(2) no
O7_1 Ni1_1 O6_1 176.65(8) no
O7_1 Ni1_1 O8_1 92.95(10) no
O6_1 Ni1_1 O8_1 86.70(9) no
O7_1 Ni1_1 N3_1 92.71(8) no
O6_1 Ni1_1 N3_1 90.58(9) no
O8_1 Ni1_1 N3_1 85.12(11) no
O7_1 Ni1_1 O11_1 92.58(11) no
O6_1 Ni1_1 O11_1 87.72(10) no
O8_1 Ni1_1 O11_1 174.38(8) no
N3_1 Ni1_1 O11_1 95.61(11) no
O7_1 Ni1_1 O12_1 89.13(9) no
O6_1 Ni1_1 O12_1 88.08(9) no
O8_1 Ni1_1 O12_1 117.73(9) no
N3_1 Ni1_1 O12_1 156.97(11) no
O11_1 Ni1_1 O12_1 61.36(9) no
Ni1_1 O6_1 H6C_1 115(2) no
Ni1_1 O6_1 H6D_1 124(2) no
H6C_1 O6_1 H6D_1 103(2) no
Ni1_1 O7_1 H7C_1 122(2) no
Ni1_1 O7_1 H7D_1 128(2) no
H7C_1 O7_1 H7D_1 109(2) no
O10_1 N1_1 O9_1 119.5(3) no
O10_1 N1_1 O8_1 120.7(3) no
O9_1 N1_1 O8_1 119.8(3) no
N1_1 O8_1 Ni1_1 120.94(19) no
O13_1 N2_1 O12_1 122.3(3) no
O13_1 N2_1 O11_1 121.5(3) no
O12_1 N2_1 O11_1 116.2(3) no
N2_1 O11_1 Ni1_1 91.70(19) no
N2_1 O12_1 Ni1_1 90.73(17) no
C12_1 C11_1 H11A_1 109.5 no
C12_1 C11_1 H11B_1 109.5 no
H11A_1 C11_1 H11B_1 109.5 no
C12_1 C11_1 H11C_1 109.5 no
H11A_1 C11_1 H11C_1 109.5 no
H11B_1 C11_1 H11C_1 109.5 no
N3_1 C12_1 C11_1 178.6(3) no
C12_1 N3_1 Ni1_1 164.1(2) no
C14_1 C13_1 H13A_1 109.5 no
C14_1 C13_1 H13B_1 109.5 no
H13A_1 C13_1 H13B_1 109.5 no
C14_1 C13_1 H13C_1 109.5 no
H13A_1 C13_1 H13C_1 109.5 no
H13B_1 C13_1 H13C_1 109.5 no
N4_1 C14_1 C13_1 179.0(4) no
O1_2 C1_2 C2_2 107.6(3) no
O1_2 C1_2 H1A_2 110.2 no
C2_2 C1_2 H1A_2 110.2 no
O1_2 C1_2 H1B_2 110.2 no
C2_2 C1_2 H1B_2 110.2 no
H1A_2 C1_2 H1B_2 108.5 no
O2_2 C2_2 C1_2 106.9(3) no
O2_2 C2_2 H2A_2 110.3 no
C1_2 C2_2 H2A_2 110.3 no
O2_2 C2_2 H2B_2 110.3 no
C1_2 C2_2 H2B_2 110.3 no
H2A_2 C2_2 H2B_2 108.6 no
O2_2 C3_2 C4_2 108.7(3) no
O2_2 C3_2 H3A_2 109.9 no
C4_2 C3_2 H3A_2 109.9 no
O2_2 C3_2 H3B_2 109.9 no
C4_2 C3_2 H3B_2 109.9 no
H3A_2 C3_2 H3B_2 108.3 no
O3_2 C4_2 C3_2 107.4(3) no
O3_2 C4_2 H4A_2 110.2 no
C3_2 C4_2 H4A_2 110.2 no
O3_2 C4_2 H4B_2 110.2 no
C3_2 C4_2 H4B_2 110.2 no
H4A_2 C4_2 H4B_2 108.5 no
O3_2 C5_2 C6_2 112.2(2) no
O3_2 C5_2 H5A_2 109.2 no
C6_2 C5_2 H5A_2 109.2 no
O3_2 C5_2 H5B_2 109.2 no
C6_2 C5_2 H5B_2 109.2 no
H5A_2 C5_2 H5B_2 107.9 no
O4_2 C6_2 C5_2 107.5(2) no
O4_2 C6_2 H6A_2 110.2 no
C5_2 C6_2 H6A_2 110.2 no
O4_2 C6_2 H6B_2 110.2 no
C5_2 C6_2 H6B_2 110.2 no
H6A_2 C6_2 H6B_2 108.5 no
O4_2 C7_2 C8_2 107.6(3) no
O4_2 C7_2 H7A_2 110.2 no
C8_2 C7_2 H7A_2 110.2 no
O4_2 C7_2 H7B_2 110.2 no
C8_2 C7_2 H7B_2 110.2 no
H7A_2 C7_2 H7B_2 108.5 no
O5_2 C8_2 C7_2 107.7(3) no
O5_2 C8_2 H8A_2 110.2 no
C7_2 C8_2 H8A_2 110.2 no
O5_2 C8_2 H8B_2 110.2 no
C7_2 C8_2 H8B_2 110.2 no
H8A_2 C8_2 H8B_2 108.5 no
O5_2 C9_2 C10_2 106.8(3) no
O5_2 C9_2 H9A_2 110.4 no
C10_2 C9_2 H9A_2 110.4 no
O5_2 C9_2 H9B_2 110.4 no
C10_2 C9_2 H9B_2 110.4 no
H9A_2 C9_2 H9B_2 108.6 no
O1_2 C10_2 C9_2 107.7(3) no
O1_2 C10_2 H10A_2 110.2 no
C9_2 C10_2 H10A_2 110.2 no
O1_2 C10_2 H10B_2 110.2 no
C9_2 C10_2 H10B_2 110.2 no
H10A_2 C10_2 H10B_2 108.5 no
C1_2 O1_2 C10_2 113.8(2) no
C3_2 O2_2 C2_2 114.9(3) no
C4_2 O3_2 C5_2 113.5(2) no
C6_2 O4_2 C7_2 113.9(2) no
C8_2 O5_2 C9_2 113.5(2) no
O9_2 Ni2_2 O7_2 88.96(9) no
O9_2 Ni2_2 O6_2 91.94(9) no
O7_2 Ni2_2 O6_2 177.87(9) no
O9_2 Ni2_2 N3_2 109.03(11) no
O7_2 Ni2_2 N3_2 92.64(9) no
O6_2 Ni2_2 N3_2 88.88(9) no
O9_2 Ni2_2 O11_2 153.04(9) no
O7_2 Ni2_2 O11_2 89.90(10) no
O6_2 Ni2_2 O11_2 88.42(10) no
N3_2 Ni2_2 O11_2 97.94(11) no
O9_2 Ni2_2 O12_2 92.01(9) no
O7_2 Ni2_2 O12_2 88.24(9) no
O6_2 Ni2_2 O12_2 89.80(9) no
N3_2 Ni2_2 O12_2 158.96(11) no
O11_2 Ni2_2 O12_2 61.03(8) no
Ni2_2 O6_2 H6C_2 123(2) no
Ni2_2 O6_2 H6D_2 119(2) no
H6C_2 O6_2 H6D_2 108(2) no
Ni2_2 O7_2 H7C_2 124.4(18) no
Ni2_2 O7_2 H7D_2 131.7(19) no
H7C_2 O7_2 H7D_2 104(2) no
O10_2 N1_2 O8_2 122.4(3) no
O10_2 N1_2 O9_2 118.6(3) no
O8_2 N1_2 O9_2 119.1(3) no
N1_2 O9_2 Ni2_2 126.22(18) no
O13_2 N2_2 O12_2 122.8(3) no
O13_2 N2_2 O11_2 122.7(3) no
O12_2 N2_2 O11_2 114.5(3) no
N2_2 O11_2 Ni2_2 92.40(19) no
N2_2 O12_2 Ni2_2 91.97(18) no
C12_2 C11_2 H11A_2 109.5 no
C12_2 C11_2 H11B_2 109.5 no
H11A_2 C11_2 H11B_2 109.5 no
C12_2 C11_2 H11C_2 109.5 no
H11A_2 C11_2 H11C_2 109.5 no
H11B_2 C11_2 H11C_2 109.5 no
N3_2 C12_2 C11_2 177.7(3) no
C12_2 N3_2 Ni2_2 164.6(2) no
C14_2 C13_2 H13A_2 109.5 no
C14_2 C13_2 H13B_2 109.5 no
H13A_2 C13_2 H13B_2 109.5 no
C14_2 C13_2 H13C_2 109.5 no
H13A_2 C13_2 H13C_2 109.5 no
H13B_2 C13_2 H13C_2 109.5 no
N4_2 C14_2 C13_2 178.3(4) no

loop_
_geom_bond_atom_site_label_1
_geom_bond_atom_site_label_2
_geom_bond_distance
_geom_bond_publ_flag
C1_1 O1_1 1.442(4) no
C1_1 C2_1 1.493(5) no
C1_1 H1A_1 0.9900 no
C1_1 H1B_1 0.9900 no
C2_1 O2_1 1.431(3) no
C2_1 H2A_1 0.9900 no
C2_1 H2B_1 0.9900 no
C3_1 O2_1 1.424(4) no
C3_1 C4_1 1.499(4) no
C3_1 H3A_1 0.9900 no
C3_1 H3B_1 0.9900 no
C4_1 O3_1 1.437(4) no
C4_1 H4A_1 0.9900 no
C4_1 H4B_1 0.9900 no
C5_1 O3_1 1.426(4) no
C5_1 C6_1 1.499(4) no
C5_1 H5A_1 0.9900 no
C5_1 H5B_1 0.9900 no
C6_1 O4_1 1.425(3) no
C6_1 H6A_1 0.9900 no
C6_1 H6B_1 0.9900 no
C7_1 O4_1 1.428(4) no
C7_1 C8_1 1.497(4) no
C7_1 H7A_1 0.9900 no
C7_1 H7B_1 0.9900 no
C8_1 O5_1 1.430(4) no
C8_1 H8A_1 0.9900 no
C8_1 H8B_1 0.9900 no
C9_1 O5_1 1.428(4) no
C9_1 C10_1 1.482(5) no
C9_1 H9A_1 0.9900 no
C9_1 H9B_1 0.9900 no
C10_1 O1_1 1.429(4) no
C10_1 H10A_1 0.9900 no
C10_1 H10B_1 0.9900 no
Ni1_1 O7_1 2.019(2) no
Ni1_1 O6_1 2.028(2) no
Ni1_1 O8_1 2.042(2) no
Ni1_1 N3_1 2.059(2) no
Ni1_1 O11_1 2.109(2) no
Ni1_1 O12_1 2.133(2) no
O6_1 H6C_1 0.841(16) no
O6_1 H6D_1 0.842(16) no
O7_1 H7C_1 0.810(16) no
O7_1 H7D_1 0.832(16) no
N1_1 O10_1 1.238(4) no
N1_1 O9_1 1.250(3) no
N1_1 O8_1 1.270(3) no
N2_1 O13_1 1.225(4) no
N2_1 O12_1 1.273(4) no
N2_1 O11_1 1.277(3) no
C11_1 C12_1 1.458(4) no
C11_1 H11A_1 0.9800 no
C11_1 H11B_1 0.9800 no
C11_1 H11C_1 0.9800 no
C12_1 N3_1 1.136(3) no
C13_1 C14_1 1.444(4) no
C13_1 H13A_1 0.9800 no
C13_1 H13B_1 0.9800 no
C13_1 H13C_1 0.9800 no
C14_1 N4_1 1.136(4) no
C1_2 O1_2 1.422(4) no
C1_2 C2_2 1.493(5) no
C1_2 H1A_2 0.9900 no
C1_2 H1B_2 0.9900 no
C2_2 O2_2 1.436(4) no
C2_2 H2A_2 0.9900 no
C2_2 H2B_2 0.9900 no
C3_2 O2_2 1.427(4) no
C3_2 C4_2 1.505(4) no
C3_2 H3A_2 0.9900 no
C3_2 H3B_2 0.9900 no
C4_2 O3_2 1.428(4) no
C4_2 H4A_2 0.9900 no
C4_2 H4B_2 0.9900 no
C5_2 O3_2 1.431(3) no
C5_2 C6_2 1.509(4) no
C5_2 H5A_2 0.9900 no
C5_2 H5B_2 0.9900 no
C6_2 O4_2 1.414(4) no
C6_2 H6A_2 0.9900 no
C6_2 H6B_2 0.9900 no
C7_2 O4_2 1.424(4) no
C7_2 C8_2 1.513(4) no
C7_2 H7A_2 0.9900 no
C7_2 H7B_2 0.9900 no
C8_2 O5_2 1.428(4) no
C8_2 H8A_2 0.9900 no
C8_2 H8B_2 0.9900 no
C9_2 O5_2 1.429(4) no
C9_2 C10_2 1.515(5) no
C9_2 H9A_2 0.9900 no
C9_2 H9B_2 0.9900 no
C10_2 O1_2 1.434(4) no
C10_2 H10A_2 0.9900 no
C10_2 H10B_2 0.9900 no
Ni2_2 O9_2 1.997(2) no
Ni2_2 O7_2 2.013(2) no
Ni2_2 O6_2 2.022(2) no
Ni2_2 N3_2 2.058(2) no
Ni2_2 O11_2 2.118(2) no
Ni2_2 O12_2 2.129(2) no
O6_2 H6C_2 0.825(16) no
O6_2 H6D_2 0.825(16) no
O7_2 H7C_2 0.860(16) no
O7_2 H7D_2 0.837(16) no
N1_2 O10_2 1.212(4) no
N1_2 O8_2 1.240(3) no
N1_2 O9_2 1.299(4) no
N2_2 O13_2 1.208(4) no
N2_2 O12_2 1.280(4) no
N2_2 O11_2 1.283(4) no
C11_2 C12_2 1.455(4) no
C11_2 H11A_2 0.9800 no
C11_2 H11B_2 0.9800 no
C11_2 H11C_2 0.9800 no
C12_2 N3_2 1.141(3) no
C13_2 C14_2 1.460(4) no
C13_2 H13A_2 0.9800 no
C13_2 H13B_2 0.9800 no
C13_2 H13C_2 0.9800 no
C14_2 N4_2 1.139(4) no

loop_
_geom_hbond_atom_site_label_D
_geom_hbond_atom_site_label_H
_geom_hbond_atom_site_label_A
_geom_hbond_site_symmetry_A
_geom_hbond_distance_DH
_geom_hbond_distance_HA
_geom_hbond_distance_DA
_geom_hbond_angle_DHA
O6_1 H6C_1 O2_1 . 0.841(16) 1.861(17) 2.696(3) 172(3)
O6_1 H6D_1 O5_1 . 0.842(16) 1.945(17) 2.761(3) 163(3)
O7_1 H7C_1 O3_2 1_554 0.810(16) 2.05(2) 2.808(3) 156(3)
O7_1 H7D_1 O1_2 1_554 0.832(16) 2.001(17) 2.830(3) 174(3)
O6_2 H6C_2 O5_2 . 0.825(16) 1.924(17) 2.748(3) 176(3)
O6_2 H6D_2 O2_2 . 0.825(16) 1.887(17) 2.707(3) 172(3)
O7_2 H7C_2 O3_1 . 0.860(16) 1.923(17) 2.765(3) 166(3)
O7_2 H7D_2 O1_1 . 0.837(16) 2.006(17) 2.842(3) 178(3)

loop_
_geom_torsion_atom_site_label_1
_geom_torsion_atom_site_label_2
_geom_torsion_atom_site_label_3
_geom_torsion_atom_site_label_4
_geom_torsion
_geom_torsion_publ_flag
O1_1 C1_1 C2_1 O2_1 -61.4(3) no
O2_1 C3_1 C4_1 O3_1 71.5(3) no
O3_1 C5_1 C6_1 O4_1 58.7(3) no
O4_1 C7_1 C8_1 O5_1 -79.6(3) no
O5_1 C9_1 C10_1 O1_1 68.4(3) no
C9_1 C10_1 O1_1 C1_1 -166.0(3) no
C2_1 C1_1 O1_1 C10_1 166.7(3) no
C4_1 C3_1 O2_1 C2_1 -166.4(3) no
C1_1 C2_1 O2_1 C3_1 176.4(3) no
C6_1 C5_1 O3_1 C4_1 91.4(3) no
C3_1 C4_1 O3_1 C5_1 -171.3(3) no
C5_1 C6_1 O4_1 C7_1 -179.6(2) no
C8_1 C7_1 O4_1 C6_1 160.6(2) no
C10_1 C9_1 O5_1 C8_1 -163.5(3) no
C7_1 C8_1 O5_1 C9_1 166.8(3) no
O10_1 N1_1 O8_1 Ni1_1 -169.7(2) no
O9_1 N1_1 O8_1 Ni1_1 10.0(4) no
O7_1 Ni1_1 O8_1 N1_1 -93.1(2) no
O6_1 Ni1_1 O8_1 N1_1 83.6(2) no
N3_1 Ni1_1 O8_1 N1_1 174.4(2) no
O11_1 Ni1_1 O8_1 N1_1 76.7(9) no
O12_1 Ni1_1 O8_1 N1_1 -2.5(2) no
O13_1 N2_1 O11_1 Ni1_1 177.6(3) no
O12_1 N2_1 O11_1 Ni1_1 -0.9(3) no
O7_1 Ni1_1 O11_1 N2_1 88.16(19) no
O6_1 Ni1_1 O11_1 N2_1 -88.50(19) no
O8_1 Ni1_1 O11_1 N2_1 -81.6(9) no
N3_1 Ni1_1 O11_1 N2_1 -178.86(19) no
O12_1 Ni1_1 O11_1 N2_1 0.56(18) no
O13_1 N2_1 O12_1 Ni1_1 -177.6(3) no
O11_1 N2_1 O12_1 Ni1_1 0.9(3) no
O7_1 Ni1_1 O12_1 N2_1 -93.98(19) no
O6_1 Ni1_1 O12_1 N2_1 87.88(19) no
O8_1 Ni1_1 O12_1 N2_1 173.14(17) no
N3_1 Ni1_1 O12_1 N2_1 0.9(3) no
O11_1 Ni1_1 O12_1 N2_1 -0.56(18) no
C11_1 C12_1 N3_1 Ni1_1 -21(17) no
O7_1 Ni1_1 N3_1 C12_1 -172.2(11) no
O6_1 Ni1_1 N3_1 C12_1 7.2(11) no
O8_1 Ni1_1 N3_1 C12_1 -79.5(11) no
O11_1 Ni1_1 N3_1 C12_1 94.9(11) no
O12_1 Ni1_1 N3_1 C12_1 93.6(11) no
O1_2 C1_2 C2_2 O2_2 63.4(3) no
O2_2 C3_2 C4_2 O3_2 -74.6(3) no
O3_2 C5_2 C6_2 O4_2 -58.3(3) no
O4_2 C7_2 C8_2 O5_2 76.9(3) no
O5_2 C9_2 C10_2 O1_2 -67.5(3) no
C2_2 C1_2 O1_2 C10_2 -168.8(3) no
C9_2 C10_2 O1_2 C1_2 163.3(3) no
C4_2 C3_2 O2_2 C2_2 168.7(3) no
C1_2 C2_2 O2_2 C3_2 -176.0(3) no
C3_2 C4_2 O3_2 C5_2 170.9(3) no
C6_2 C5_2 O3_2 C4_2 -90.0(3) no
C5_2 C6_2 O4_2 C7_2 -178.3(2) no
C8_2 C7_2 O4_2 C6_2 -159.9(2) no
C7_2 C8_2 O5_2 C9_2 -167.4(3) no
C10_2 C9_2 O5_2 C8_2 166.1(3) no
O10_2 N1_2 O9_2 Ni2_2 -173.3(2) no
O8_2 N1_2 O9_2 Ni2_2 7.2(4) no
O7_2 Ni2_2 O9_2 N1_2 -117.4(2) no
O6_2 Ni2_2 O9_2 N1_2 64.5(2) no
N3_2 Ni2_2 O9_2 N1_2 -25.0(3) no
O11_2 Ni2_2 O9_2 N1_2 154.8(2) no
O12_2 Ni2_2 O9_2 N1_2 154.4(2) no
O13_2 N2_2 O11_2 Ni2_2 176.8(3) no
O12_2 N2_2 O11_2 Ni2_2 -2.4(3) no
O9_2 Ni2_2 O11_2 N2_2 1.0(3) no
O7_2 Ni2_2 O11_2 N2_2 -86.54(19) no
O6_2 Ni2_2 O11_2 N2_2 92.16(19) no
N3_2 Ni2_2 O11_2 N2_2 -179.19(18) no
O12_2 Ni2_2 O11_2 N2_2 1.51(18) no
O13_2 N2_2 O12_2 Ni2_2 -176.8(3) no
O11_2 N2_2 O12_2 Ni2_2 2.4(3) no
O9_2 Ni2_2 O12_2 N2_2 178.25(19) no
O7_2 Ni2_2 O12_2 N2_2 89.35(19) no
O6_2 Ni2_2 O12_2 N2_2 -89.82(19) no
N3_2 Ni2_2 O12_2 N2_2 -3.4(3) no
O11_2 Ni2_2 O12_2 N2_2 -1.51(18) no
C11_2 C12_2 N3_2 Ni2_2 8(10) no
O9_2 Ni2_2 N3_2 C12_2 95.9(11) no
O7_2 Ni2_2 N3_2 C12_2 -174.3(11) no
O6_2 Ni2_2 N3_2 C12_2 4.2(11) no
O11_2 Ni2_2 N3_2 C12_2 -84.0(11) no
O12_2 Ni2_2 N3_2 C12_2 -82.3(11) no
